data_8102208
loop_
_publ_author_name
'Peng, San-Jun'
'Wu, Dao-Xin'
'Song, Liu-Bin'

_publ_section_title
;
Crystal structure of azido(2-bromo-4-chloro-6-((2-diethylaminoethylimino)
methyl)phenolato)(2-bromo-4-chloro-6-((2-diethylhydrogenaminoethylimino)
methyl)phenolato)cobalt(III) nitrate, 
[Co(C~13~H~17~BrClN~2~O)(C~13~H~18~BrClN~2~O)(N~3~)][NO~3~]
;
_journal_issue 4
_journal_name_full 'Zeitschrift f\"ur Kristallographie - New Crystal Structures'
_journal_page_first 427
_journal_page_last 429
_journal_volume 222
_journal_year 2007
_chemical_formula_structural '[Co(C13H17BrClN2O)(C13H18BrClN2O)(N3)][NO3]'
_chemical_formula_sum 'C26 H35 Br2 Cl2 Co N8 O5'
_chemical_formula_weight 829.27
_chemical_name_systematic
; 
azido-(2-bromo-4-chloro-6-((2-diethylaminoethylimino)methyl)phenolato)-
(2-bromo-4-chloro-6-((2-diethylhdrogenaminoethylimino)methyl)phenolato)-
cobalt(III) nitrate
;
_space_group_IT_number 61
_symmetry_cell_setting orthorhombic
_symmetry_space_group_name_Hall '-P 2ac 2ab'
_symmetry_space_group_name_H-M 'P b c a'
_atom_sites_solution_hydrogens geom
_atom_sites_solution_primary direct
_atom_sites_solution_secondary difmap
_audit_creation_method SHELXL-97
_cell_angle_alpha 90.00
_cell_angle_beta 90.00
_cell_angle_gamma 90.00
_cell_formula_units_Z 8
_cell_length_a 14.3314(12)
_cell_length_b 19.3918(16)
_cell_length_c 25.521(2)
_cell_measurement_reflns_used 3565
_cell_measurement_temperature 298(2)
_cell_measurement_theta_max 24.1
_cell_measurement_theta_min 2.3
_cell_volume 7092.6(10)
_computing_cell_refinement 'Siemens XSCANS'
_computing_data_collection 'Siemens XSCANS'
_computing_data_reduction 'Siemens SHELXTL'
_computing_molecular_graphics 'Siemens SHELXTL'
_computing_publication_material 'Siemens SHELXTL'
_computing_structure_refinement 'SHELXL-97 (Sheldrick, 1997)'
_computing_structure_solution 'SHELXS-97 (Sheldrick, 1997)'
_diffrn_ambient_temperature 298(2)
_diffrn_measured_fraction_theta_full 0.987
_diffrn_measured_fraction_theta_max 0.987
_diffrn_measurement_device_type 'Siemens P4'
_diffrn_measurement_method omega
_diffrn_radiation_monochromator graphite
_diffrn_radiation_source 'fine-focus sealed tube'
_diffrn_radiation_type MoK\a
_diffrn_radiation_wavelength 0.71073
_diffrn_reflns_av_R_equivalents 0.1382
_diffrn_reflns_av_sigmaI/netI 0.1050
_diffrn_reflns_limit_h_max 18
_diffrn_reflns_limit_h_min -18
_diffrn_reflns_limit_k_max 25
_diffrn_reflns_limit_k_min -24
_diffrn_reflns_limit_l_max 32
_diffrn_reflns_limit_l_min -32
_diffrn_reflns_number 57603
_diffrn_reflns_theta_full 27.50
_diffrn_reflns_theta_max 27.50
_diffrn_reflns_theta_min 1.60
_diffrn_standards_number 0
_exptl_absorpt_coefficient_mu 2.933
_exptl_absorpt_correction_T_max 0.5047
_exptl_absorpt_correction_T_min 0.4537
_exptl_absorpt_correction_type empirical
_exptl_crystal_colour red
_exptl_crystal_density_diffrn 1.553
_exptl_crystal_density_method 'not measured'
_exptl_crystal_description block
_exptl_crystal_F_000 3344
_exptl_crystal_size_max 0.32
_exptl_crystal_size_mid 0.28
_exptl_crystal_size_min 0.27
_refine_diff_density_max 1.068
_refine_diff_density_min -0.379
_refine_diff_density_rms 0.085
_refine_ls_extinction_method none
_refine_ls_goodness_of_fit_ref 0.987
_refine_ls_hydrogen_treatment mixed
_refine_ls_matrix_type full
_refine_ls_number_parameters 405
_refine_ls_number_reflns 8045
_refine_ls_number_restraints 1
_refine_ls_restrained_S_all 0.986
_refine_ls_R_factor_all 0.1741
_refine_ls_R_factor_gt 0.0621
_refine_ls_shift/su_max 0.000
_refine_ls_shift/su_mean 0.000
_refine_ls_structure_factor_coef Fsqd
_refine_ls_weighting_details 'calc w=1/[\s^2^(Fo^2^)+(0.0836P)^2^] where P=(Fo^2^+2Fc^2^)/3'
_refine_ls_weighting_scheme calc
_refine_ls_wR_factor_gt 0.1363
_refine_ls_wR_factor_ref 0.1887
_reflns_number_gt 3385
_reflns_number_total 8045
_reflns_threshold_expression >2sigma(I)
_cod_data_source_file 1267-2135.cff
_cod_data_source_block 2
_cod_original_sg_symbol_H-M Pbca
_cod_database_code 8102208

loop_
_symmetry_equiv_pos_as_xyz
'x, y, z'
'-x+1/2, -y, z+1/2'
'-x, y+1/2, -z+1/2'
'x+1/2, -y+1/2, -z'
'-x, -y, -z'
'x-1/2, y, -z-1/2'
'x, -y-1/2, z-1/2'
'-x-1/2, y-1/2, z'

loop_
_atom_site_label
_atom_site_type_symbol
_atom_site_fract_x
_atom_site_fract_y
_atom_site_fract_z
_atom_site_U_iso_or_equiv
_atom_site_adp_type
_atom_site_occupancy
_atom_site_symmetry_multiplicity
_atom_site_Wyckoff_symbol
_atom_site_calc_flag
_atom_site_refinement_flags
_atom_site_disorder_assembly
_atom_site_disorder_group
Co1 Co 0.33794(6) 0.93853(4) 0.68109(3) 0.0510(3) Uani 1 8 c d . . .
Br1 Br 0.45614(6) 1.12179(4) 0.78531(3) 0.0822(3) Uani 1 8 c d . . .
Br2 Br 0.62059(5) 0.80585(4) 0.68172(3) 0.0727(3) Uani 1 8 c d . . .
Cl1 Cl 0.73061(15) 1.16225(13) 0.63644(11) 0.1133(8) Uani 1 8 c d . . .
Cl2 Cl 0.55551(16) 0.74307(13) 0.88839(8) 0.1026(7) Uani 1 8 c d . . .
O1 O 0.3928(3) 1.0203(2) 0.70692(17) 0.0604(11) Uani 1 8 c d . . .
O2 O 0.4477(3) 0.8889(2) 0.69703(17) 0.0535(11) Uani 1 8 c d . . .
O3 O 0.5481(6) 0.8884(5) 0.4787(3) 0.146(3) Uani 1 8 c d . . .
O4 O 0.6489(8) 0.8626(6) 0.5390(6) 0.211(5) Uani 1 8 c d . . .
O5 O 0.6633(7) 0.9598(5) 0.5063(3) 0.167(4) Uani 1 8 c d . . .
N1 N 0.3981(4) 0.9473(2) 0.61204(19) 0.0533(13) Uani 1 8 c d . . .
N2 N 0.4474(5) 0.7877(3) 0.5333(3) 0.0778(18) Uani 1 8 c d D . .
N3 N 0.2899(4) 0.9312(2) 0.7496(2) 0.0555(13) Uani 1 8 c d . . .
N4 N 0.2149(4) 0.9914(2) 0.6632(2) 0.0601(14) Uani 1 8 c d . . .
N5 N 0.2734(4) 0.8540(2) 0.6613(2) 0.0600(14) Uani 1 8 c d . . .
N6 N 0.2952(3) 0.8006(3) 0.6813(2) 0.0561(13) Uani 1 8 c d . . .
N7 N 0.3125(5) 0.7465(3) 0.6972(3) 0.0862(19) Uani 1 8 c d . . .
N8 N 0.6199(10) 0.9055(7) 0.5065(5) 0.135(3) Uani 1 8 c d . . .
C1 C 0.5084(4) 1.0351(3) 0.6405(3) 0.0554(16) Uani 1 8 c d . . .
C2 C 0.4685(5) 1.0492(3) 0.6893(3) 0.0568(17) Uani 1 8 c d . . .
C3 C 0.5125(5) 1.1007(3) 0.7209(3) 0.0582(17) Uani 1 8 c d . . .
C4 C 0.5911(6) 1.1340(3) 0.7046(3) 0.071(2) Uani 1 8 c d . . .
H4 H 0.6180 1.1680 0.7254 0.085 Uiso 1 8 c calc R . .
C5 C 0.6299(5) 1.1172(4) 0.6577(4) 0.072(2) Uani 1 8 c d . . .
C6 C 0.5908(5) 1.0699(3) 0.6253(3) 0.0651(18) Uani 1 8 c d . . .
H6 H 0.6183 1.0603 0.5931 0.078 Uiso 1 8 c calc R . .
C7 C 0.4702(4) 0.9871(3) 0.6045(3) 0.0587(17) Uani 1 8 c d . . .
H7 H 0.4996 0.9836 0.5721 0.070 Uiso 1 8 c calc R . .
C8 C 0.3789(5) 0.8989(3) 0.5685(3) 0.0662(19) Uani 1 8 c d . . .
H8A H 0.3985 0.9188 0.5354 0.079 Uiso 1 8 c calc R . .
H8B H 0.3127 0.8887 0.5665 0.079 Uiso 1 8 c calc R . .
C9 C 0.4356(6) 0.8319(4) 0.5803(3) 0.083(2) Uani 1 8 c d . . .
H9A H 0.4966 0.8446 0.5937 0.100 Uiso 1 8 c calc R . .
H9B H 0.4037 0.8059 0.6074 0.100 Uiso 1 8 c calc R . .
C10 C 0.3634(9) 0.7802(6) 0.4973(4) 0.136(4) Uani 1 8 c d . . .
H10A H 0.3444 0.8254 0.4851 0.163 Uiso 1 8 c calc R . .
H10B H 0.3808 0.7530 0.4669 0.163 Uiso 1 8 c calc R . .
C11 C 0.2882(12) 0.7484(8) 0.5230(7) 0.234(8) Uani 1 8 c d . . .
H11A H 0.2396 0.7389 0.4981 0.350 Uiso 1 8 c calc R . .
H11B H 0.2648 0.7785 0.5498 0.350 Uiso 1 8 c calc R . .
H11C H 0.3088 0.7060 0.5386 0.350 Uiso 1 8 c calc R . .
C12 C 0.5008(9) 0.7188(5) 0.5539(5) 0.144(4) Uani 1 8 c d . . .
H12A H 0.5533 0.7334 0.5752 0.173 Uiso 1 8 c calc R . .
H12B H 0.4584 0.6940 0.5767 0.173 Uiso 1 8 c calc R . .
C13 C 0.5338(11) 0.6730(7) 0.5169(7) 0.228(8) Uani 1 8 c d . . .
H13A H 0.5419 0.6285 0.5327 0.342 Uiso 1 8 c calc R . .
H13B H 0.5926 0.6890 0.5036 0.342 Uiso 1 8 c calc R . .
H13C H 0.4898 0.6696 0.4887 0.342 Uiso 1 8 c calc R . .
C14 C 0.4140(4) 0.8624(3) 0.7864(3) 0.0534(16) Uani 1 8 c d . . .
C15 C 0.4670(4) 0.8579(3) 0.7401(3) 0.0478(15) Uani 1 8 c d . . .
C16 C 0.5463(4) 0.8148(3) 0.7425(3) 0.0551(16) Uani 1 8 c d . . .
C17 C 0.5741(5) 0.7802(3) 0.7876(3) 0.0637(18) Uani 1 8 c d . . .
H17 H 0.6272 0.7527 0.7877 0.076 Uiso 1 8 c calc R . .
C18 C 0.5216(6) 0.7878(4) 0.8318(3) 0.071(2) Uani 1 8 c d . . .
C19 C 0.4422(5) 0.8277(4) 0.8325(3) 0.0665(19) Uani 1 8 c d . . .
H19 H 0.4075 0.8319 0.8631 0.080 Uiso 1 8 c calc R . .
C20 C 0.3278(5) 0.9014(3) 0.7886(3) 0.0610(18) Uani 1 8 c d . . .
H20 H 0.2981 0.9050 0.8209 0.073 Uiso 1 8 c calc R . .
C21 C 0.2038(5) 0.9709(3) 0.7575(3) 0.073(2) Uani 1 8 c d . . .
H21A H 0.2184 1.0181 0.7670 0.088 Uiso 1 8 c calc R . .
H21B H 0.1668 0.9506 0.7853 0.088 Uiso 1 8 c calc R . .
C22 C 0.1517(5) 0.9688(3) 0.7070(3) 0.071(2) Uani 1 8 c d . . .
H22A H 0.0980 0.9992 0.7089 0.086 Uiso 1 8 c calc R . .
H22B H 0.1295 0.9224 0.7004 0.086 Uiso 1 8 c calc R . .
C23 C 0.1726(5) 0.9696(4) 0.6118(3) 0.080(2) Uani 1 8 c d . . .
H23A H 0.1704 0.9196 0.6111 0.096 Uiso 1 8 c calc R . .
H23B H 0.2143 0.9842 0.5840 0.096 Uiso 1 8 c calc R . .
C24 C 0.0753(6) 0.9967(5) 0.5993(4) 0.112(3) Uani 1 8 c d . . .
H24A H 0.0326 0.9820 0.6261 0.168 Uiso 1 8 c calc R . .
H24B H 0.0554 0.9789 0.5661 0.168 Uiso 1 8 c calc R . .
H24C H 0.0767 1.0461 0.5980 0.168 Uiso 1 8 c calc R . .
C25 C 0.2219(5) 1.0693(3) 0.6662(3) 0.074(2) Uani 1 8 c d . . .
H25A H 0.1593 1.0881 0.6685 0.089 Uiso 1 8 c calc R . .
H25B H 0.2543 1.0814 0.6983 0.089 Uiso 1 8 c calc R . .
C26 C 0.2713(6) 1.1032(4) 0.6210(3) 0.084(2) Uani 1 8 c d . . .
H26A H 0.3328 1.0840 0.6175 0.126 Uiso 1 8 c calc R . .
H26B H 0.2760 1.1519 0.6274 0.126 Uiso 1 8 c calc R . .
H26C H 0.2368 1.0954 0.5894 0.126 Uiso 1 8 c calc R . .
H2 H 0.485(3) 0.816(3) 0.515(2) 0.06(2) Uiso 1 8 c d D . .

loop_
_atom_site_aniso_label
_atom_site_aniso_U_11
_atom_site_aniso_U_22
_atom_site_aniso_U_33
_atom_site_aniso_U_23
_atom_site_aniso_U_13
_atom_site_aniso_U_12
Co1 0.0547(5) 0.0362(4) 0.0621(6) 0.0008(4) 0.0074(4) 0.0003(4)
Br1 0.1045(6) 0.0663(5) 0.0757(6) -0.0153(4) -0.0068(5) 0.0098(4)
Br2 0.0575(4) 0.0719(5) 0.0886(6) -0.0140(4) 0.0124(4) 0.0037(4)
Cl1 0.0835(14) 0.1281(19) 0.128(2) 0.0149(16) -0.0060(14) -0.0564(14)
Cl2 0.1049(16) 0.1260(18) 0.0770(14) 0.0169(13) -0.0175(12) 0.0293(14)
O1 0.066(3) 0.050(3) 0.065(3) -0.011(2) 0.010(2) -0.009(2)
O2 0.050(2) 0.052(2) 0.058(3) 0.004(2) 0.010(2) 0.0015(19)
O3 0.140(6) 0.189(8) 0.108(6) 0.028(5) 0.012(5) -0.046(6)
O4 0.196(10) 0.164(8) 0.274(13) 0.080(10) 0.008(9) 0.028(7)
O5 0.209(9) 0.135(7) 0.155(7) -0.015(6) 0.036(6) -0.069(6)
N1 0.064(3) 0.041(3) 0.055(3) 0.002(2) 0.001(3) 0.004(3)
N2 0.102(5) 0.050(4) 0.081(5) -0.020(3) 0.020(4) -0.013(4)
N3 0.056(3) 0.043(3) 0.067(4) 0.005(3) 0.016(3) 0.008(2)
N4 0.061(3) 0.041(3) 0.079(4) 0.010(3) 0.002(3) 0.009(2)
N5 0.066(3) 0.033(3) 0.081(4) 0.005(3) 0.004(3) -0.006(3)
N6 0.046(3) 0.043(3) 0.079(4) -0.004(3) 0.002(3) -0.005(2)
N7 0.101(5) 0.046(4) 0.111(5) 0.007(4) -0.013(4) -0.001(3)
N8 0.152(10) 0.138(10) 0.116(9) -0.007(8) 0.047(8) -0.012(9)
C1 0.056(4) 0.047(4) 0.063(5) 0.002(3) 0.002(4) -0.003(3)
C2 0.067(5) 0.036(3) 0.067(5) -0.001(3) -0.006(4) 0.004(3)
C3 0.073(5) 0.038(3) 0.063(4) 0.005(3) -0.010(4) 0.002(3)
C4 0.075(5) 0.048(4) 0.088(6) 0.002(4) -0.024(5) -0.003(4)
C5 0.071(5) 0.057(4) 0.088(6) 0.016(4) -0.016(5) -0.017(4)
C6 0.067(4) 0.057(4) 0.072(5) 0.010(4) 0.000(4) -0.003(4)
C7 0.057(4) 0.047(4) 0.072(5) 0.009(3) 0.012(3) -0.007(3)
C8 0.083(5) 0.051(4) 0.064(5) -0.005(3) -0.001(4) -0.011(4)
C9 0.121(7) 0.057(4) 0.072(5) -0.007(4) 0.005(5) 0.010(4)
C10 0.160(10) 0.110(8) 0.137(10) -0.065(7) 0.012(9) -0.025(7)
C11 0.252(18) 0.176(14) 0.27(2) 0.025(14) 0.008(16) -0.096(14)
C12 0.181(10) 0.098(7) 0.152(10) -0.067(7) 0.008(9) 0.035(7)
C13 0.31(2) 0.140(12) 0.234(18) -0.011(12) 0.058(15) 0.068(13)
C14 0.056(4) 0.049(4) 0.055(4) 0.000(3) 0.004(3) -0.003(3)
C15 0.042(4) 0.044(3) 0.058(4) -0.007(3) 0.003(3) -0.007(3)
C16 0.051(4) 0.046(3) 0.068(4) -0.005(3) 0.006(3) -0.006(3)
C17 0.061(4) 0.053(4) 0.077(5) -0.004(4) -0.013(4) -0.001(3)
C18 0.077(5) 0.070(5) 0.065(5) 0.001(4) -0.015(4) 0.001(4)
C19 0.070(5) 0.067(4) 0.062(5) -0.007(4) 0.009(4) -0.004(4)
C20 0.062(4) 0.054(4) 0.067(5) 0.003(4) 0.021(4) -0.002(3)
C21 0.081(5) 0.057(4) 0.082(6) 0.018(4) 0.030(5) 0.020(4)
C22 0.062(4) 0.053(4) 0.099(6) 0.010(4) 0.019(4) 0.010(3)
C23 0.079(5) 0.066(5) 0.096(6) 0.003(4) -0.024(5) 0.017(4)
C24 0.100(7) 0.105(7) 0.132(8) 0.008(6) -0.023(6) 0.033(6)
C25 0.078(5) 0.046(4) 0.098(6) 0.003(4) 0.008(4) 0.015(4)
C26 0.103(6) 0.059(4) 0.091(6) 0.020(4) 0.015(5) -0.001(4)

loop_
_atom_type_symbol
_atom_type_description
_atom_type_scat_dispersion_real
_atom_type_scat_dispersion_imag
_atom_type_scat_source
C C 0.0033 0.0016 'International Tables Vol C Tables 4.2.6.8 and 6.1.1.4'
H H 0.0000 0.0000 'International Tables Vol C Tables 4.2.6.8 and 6.1.1.4'
N N 0.0061 0.0033 'International Tables Vol C Tables 4.2.6.8 and 6.1.1.4'
O O 0.0106 0.0060 'International Tables Vol C Tables 4.2.6.8 and 6.1.1.4'
Cl Cl 0.1484 0.1585 'International Tables Vol C Tables 4.2.6.8 and 6.1.1.4'
Co Co 0.3494 0.9721 'International Tables Vol C Tables 4.2.6.8 and 6.1.1.4'
Br Br -0.2901 2.4595 'International Tables Vol C Tables 4.2.6.8 and 6.1.1.4'

loop_
_geom_angle_atom_site_label_1
_geom_angle_atom_site_label_2
_geom_angle_atom_site_label_3
_geom_angle
_geom_angle_site_symmetry_1
_geom_angle_site_symmetry_3
_geom_angle_publ_flag
N3 Co1 O2 93.8(2) . . y
N3 Co1 O1 83.8(2) . . y
O2 Co1 O1 90.36(19) . . y
N3 Co1 N5 90.2(2) . . y
O2 Co1 N5 91.3(2) . . y
O1 Co1 N5 173.8(2) . . y
N3 Co1 N1 175.4(2) . . y
O2 Co1 N1 82.66(19) . . y
O1 Co1 N1 93.3(2) . . y
N5 Co1 N1 92.8(2) . . y
N3 Co1 N4 86.1(2) . . y
O2 Co1 N4 178.72(19) . . y
O1 Co1 N4 90.9(2) . . y
N5 Co1 N4 87.4(2) . . y
N1 Co1 N4 97.5(2) . . y
C2 O1 Co1 126.0(4) . . ?
C15 O2 Co1 127.0(4) . . ?
C7 N1 C8 114.3(5) . . ?
C7 N1 Co1 122.0(5) . . ?
C8 N1 Co1 122.4(4) . . ?
C9 N2 C10 116.9(7) . . ?
C9 N2 C12 105.5(6) . . ?
C10 N2 C12 119.3(7) . . ?
C9 N2 H2 98(4) . . ?
C10 N2 H2 102(4) . . ?
C12 N2 H2 113(4) . . ?
C20 N3 C21 119.3(6) . . ?
C20 N3 Co1 127.2(4) . . ?
C21 N3 Co1 113.3(4) . . ?
C22 N4 C23 108.9(6) . . ?
C22 N4 C25 106.9(5) . . ?
C23 N4 C25 110.5(5) . . ?
C22 N4 Co1 101.8(4) . . ?
C23 N4 Co1 113.1(4) . . ?
C25 N4 Co1 114.9(4) . . ?
N6 N5 Co1 119.6(4) . . ?
N7 N6 N5 174.4(7) . . ?
O5 N8 O4 114.1(15) . . ?
O5 N8 O3 128.5(14) . . ?
O4 N8 O3 117.4(13) . . ?
C2 C1 C6 119.5(6) . . ?
C2 C1 C7 123.2(6) . . ?
C6 C1 C7 117.3(6) . . ?
O1 C2 C1 124.3(6) . . ?
O1 C2 C3 118.3(6) . . ?
C1 C2 C3 117.3(6) . . ?
C4 C3 C2 121.6(7) . . ?
C4 C3 Br1 121.3(6) . . ?
C2 C3 Br1 117.1(5) . . ?
C5 C4 C3 119.6(7) . . ?
C5 C4 H4 120.2 . . ?
C3 C4 H4 120.2 . . ?
C6 C5 C4 122.0(7) . . ?
C6 C5 Cl1 118.9(7) . . ?
C4 C5 Cl1 119.0(6) . . ?
C5 C6 C1 120.1(7) . . ?
C5 C6 H6 120.0 . . ?
C1 C6 H6 120.0 . . ?
N1 C7 C1 126.8(6) . . ?
N1 C7 H7 116.6 . . ?
C1 C7 H7 116.6 . . ?
N1 C8 C9 106.6(5) . . ?
N1 C8 H8A 110.4 . . ?
C9 C8 H8A 110.4 . . ?
N1 C8 H8B 110.4 . . ?
C9 C8 H8B 110.4 . . ?
H8A C8 H8B 108.6 . . ?
N2 C9 C8 112.6(6) . . ?
N2 C9 H9A 109.1 . . ?
C8 C9 H9A 109.1 . . ?
N2 C9 H9B 109.1 . . ?
C8 C9 H9B 109.1 . . ?
H9A C9 H9B 107.8 . . ?
C11 C10 N2 111.5(12) . . ?
C11 C10 H10A 109.3 . . ?
N2 C10 H10A 109.3 . . ?
C11 C10 H10B 109.3 . . ?
N2 C10 H10B 109.3 . . ?
H10A C10 H10B 108.0 . . ?
C10 C11 H11A 109.5 . . ?
C10 C11 H11B 109.5 . . ?
H11A C11 H11B 109.5 . . ?
C10 C11 H11C 109.5 . . ?
H11A C11 H11C 109.5 . . ?
H11B C11 H11C 109.5 . . ?
C13 C12 N2 117.9(10) . . ?
C13 C12 H12A 107.8 . . ?
N2 C12 H12A 107.8 . . ?
C13 C12 H12B 107.8 . . ?
N2 C12 H12B 107.8 . . ?
H12A C12 H12B 107.2 . . ?
C12 C13 H13A 109.5 . . ?
C12 C13 H13B 109.5 . . ?
H13A C13 H13B 109.5 . . ?
C12 C13 H13C 109.5 . . ?
H13A C13 H13C 109.5 . . ?
H13B C13 H13C 109.5 . . ?
C15 C14 C19 121.0(6) . . ?
C15 C14 C20 121.6(6) . . ?
C19 C14 C20 117.4(6) . . ?
O2 C15 C14 125.1(6) . . ?
O2 C15 C16 119.2(6) . . ?
C14 C15 C16 115.7(6) . . ?
C17 C16 C15 123.5(6) . . ?
C17 C16 Br2 118.4(5) . . ?
C15 C16 Br2 118.1(5) . . ?
C18 C17 C16 118.4(6) . . ?
C18 C17 H17 120.8 . . ?
C16 C17 H17 120.8 . . ?
C17 C18 C19 121.8(7) . . ?
C17 C18 Cl2 118.4(6) . . ?
C19 C18 Cl2 119.8(6) . . ?
C18 C19 C14 119.6(7) . . ?
C18 C19 H19 120.2 . . ?
C14 C19 H19 120.2 . . ?
N3 C20 C14 124.8(6) . . ?
N3 C20 H20 117.6 . . ?
C14 C20 H20 117.6 . . ?
N3 C21 C22 106.7(6) . . ?
N3 C21 H21A 110.4 . . ?
C22 C21 H21A 110.4 . . ?
N3 C21 H21B 110.4 . . ?
C22 C21 H21B 110.4 . . ?
H21A C21 H21B 108.6 . . ?
C21 C22 N4 109.5(6) . . ?
C21 C22 H22A 109.8 . . ?
N4 C22 H22A 109.8 . . ?
C21 C22 H22B 109.8 . . ?
N4 C22 H22B 109.8 . . ?
H22A C22 H22B 108.2 . . ?
N4 C23 C24 117.0(7) . . ?
N4 C23 H23A 108.0 . . ?
C24 C23 H23A 108.0 . . ?
N4 C23 H23B 108.0 . . ?
C24 C23 H23B 108.0 . . ?
H23A C23 H23B 107.3 . . ?
C23 C24 H24A 109.5 . . ?
C23 C24 H24B 109.5 . . ?
H24A C24 H24B 109.5 . . ?
C23 C24 H24C 109.5 . . ?
H24A C24 H24C 109.5 . . ?
H24B C24 H24C 109.5 . . ?
C26 C25 N4 115.3(6) . . ?
C26 C25 H25A 108.4 . . ?
N4 C25 H25A 108.4 . . ?
C26 C25 H25B 108.4 . . ?
N4 C25 H25B 108.4 . . ?
H25A C25 H25B 107.5 . . ?
C25 C26 H26A 109.5 . . ?
C25 C26 H26B 109.5 . . ?
H26A C26 H26B 109.5 . . ?
C25 C26 H26C 109.5 . . ?
H26A C26 H26C 109.5 . . ?
H26B C26 H26C 109.5 . . ?

loop_
_geom_bond_atom_site_label_1
_geom_bond_atom_site_label_2
_geom_bond_distance
_geom_bond_site_symmetry_2
_geom_bond_publ_flag
Co1 N3 1.884(5) . y
Co1 O2 1.888(4) . y
Co1 O1 1.889(4) . y
Co1 N5 1.949(5) . y
Co1 N1 1.969(5) . y
Co1 N4 2.090(5) . y
Br1 C3 1.877(7) . ?
Br2 C16 1.890(6) . ?
Cl1 C5 1.772(7) . ?
Cl2 C18 1.753(7) . ?
O1 C2 1.301(7) . ?
O2 C15 1.283(7) . ?
O3 N8 1.293(12) . ?
O4 N8 1.247(13) . ?
O5 N8 1.223(12) . ?
N1 C7 1.303(7) . ?
N1 C8 1.481(8) . ?
N2 C9 1.486(9) . ?
N2 C10 1.521(12) . ?
N2 C12 1.627(12) . ?
N2 H2 0.90(5) . ?
N3 C20 1.273(8) . ?
N3 C21 1.468(7) . ?
N4 C22 1.503(8) . ?
N4 C23 1.505(9) . ?
N4 C25 1.517(8) . ?
N5 N6 1.195(7) . ?
N6 N7 1.153(7) . ?
C1 C2 1.399(9) . ?
C1 C6 1.414(9) . ?
C1 C7 1.418(9) . ?
C2 C3 1.430(9) . ?
C3 C4 1.364(10) . ?
C4 C5 1.359(11) . ?
C4 H4 0.9300 . ?
C5 C6 1.356(10) . ?
C6 H6 0.9300 . ?
C7 H7 0.9300 . ?
C8 C9 1.561(9) . ?
C8 H8A 0.9700 . ?
C8 H8B 0.9700 . ?
C9 H9A 0.9700 . ?
C9 H9B 0.9700 . ?
C10 C11 1.405(15) . ?
C10 H10A 0.9700 . ?
C10 H10B 0.9700 . ?
C11 H11A 0.9600 . ?
C11 H11B 0.9600 . ?
C11 H11C 0.9600 . ?
C12 C13 1.380(14) . ?
C12 H12A 0.9700 . ?
C12 H12B 0.9700 . ?
C13 H13A 0.9600 . ?
C13 H13B 0.9600 . ?
C13 H13C 0.9600 . ?
C14 C15 1.407(8) . ?
C14 C19 1.414(9) . ?
C14 C20 1.449(9) . ?
C15 C16 1.413(8) . ?
C16 C17 1.390(9) . ?
C17 C18 1.363(10) . ?
C17 H17 0.9300 . ?
C18 C19 1.376(9) . ?
C19 H19 0.9300 . ?
C20 H20 0.9300 . ?
C21 C22 1.491(10) . ?
C21 H21A 0.9700 . ?
C21 H21B 0.9700 . ?
C22 H22A 0.9700 . ?
C22 H22B 0.9700 . ?
C23 C24 1.523(10) . ?
C23 H23A 0.9700 . ?
C23 H23B 0.9700 . ?
C24 H24A 0.9600 . ?
C24 H24B 0.9600 . ?
C24 H24C 0.9600 . ?
C25 C26 1.506(10) . ?
C25 H25A 0.9700 . ?
C25 H25B 0.9700 . ?
C26 H26A 0.9600 . ?
C26 H26B 0.9600 . ?
C26 H26C 0.9600 . ?

loop_
_geom_hbond_atom_site_label_D
_geom_hbond_atom_site_label_H
_geom_hbond_atom_site_label_A
_geom_hbond_distance_DH
_geom_hbond_distance_HA
_geom_hbond_distance_DA
_geom_hbond_angle_DHA
_geom_hbond_site_symmetry_A
N2 H2 N8 0.90(5) 2.61(3) 3.436(15) 152(5) .
N2 H2 O4 0.90(5) 2.60(5) 3.237(13) 129(5) .
N2 H2 O3 0.90(5) 1.91(5) 2.801(10) 169(6) .
